data_7230292
loop_
_publ_author_name
'Oberle, Carl D.'
'Bequette, Dylan G.'
'Brewer, Taylor K.'
'Terry, Traviona R. R.'
'Beatty, Alicia M.'

_publ_section_title
;
 \p-Choreography in aromatic ammonium formate solids
;
_journal_issue 13
_journal_name_full CrystEngComm
_journal_page_first 1899
_journal_paper_doi 10.1039/C8CE00198G
_journal_volume 20
_journal_year 2018
_chemical_formula_moiety 'C H O2, C8 H12 N'
_chemical_formula_sum 'C9 H13 N O2'
_chemical_formula_weight 167.20
_chemical_melting_point 363(4)
_chemical_name_systematic '3-Methylbenzylammonium Formate'
_space_group_crystal_system monoclinic
_space_group_IT_number 14
_space_group_name_Hall '-P 2ybc'
_space_group_name_H-M_alt 'P 1 21/c 1'
_symmetry_space_group_name_Hall '-P 2ybc'
_symmetry_space_group_name_H-M 'P 1 21/c 1'
_atom_sites_solution_hydrogens difmap
_atom_sites_solution_primary direct
_audit_creation_date 2017-09-29
_audit_creation_method
;
Olex2 1.2
(compiled 2017.08.10 svn.r3458 for OlexSys, GUI svn.r5381)
;
_audit_update_record
;
2017-09-30 deposited with the CCDC.
2018-03-05 downloaded from the CCDC.
;
_cell_angle_alpha 90
_cell_angle_beta 103.947(3)
_cell_angle_gamma 90
_cell_formula_units_Z 4
_cell_length_a 16.9827(8)
_cell_length_b 4.8029(2)
_cell_length_c 11.5315(6)
_cell_measurement_reflns_used 6037
_cell_measurement_temperature 100(2)
_cell_measurement_theta_max 30.74
_cell_measurement_theta_min 2.47
_cell_volume 912.85(8)
_computing_cell_refinement 'SAINT V8.38A'
_computing_data_reduction 'SAINT V8.38A'
_computing_molecular_graphics 'Olex2 (Dolomanov et al., 2009)'
_computing_publication_material 'Olex2 (Dolomanov et al., 2009)'
_computing_structure_refinement 'XL (Sheldrick, 2008)'
_computing_structure_solution 'XS (Sheldrick, 2008)'
_diffrn_ambient_temperature 100.0
_diffrn_measured_fraction_theta_full 0.985
_diffrn_measured_fraction_theta_max 0.989
_diffrn_measurement_device_type 'Bruker APEX-II CCD'
_diffrn_measurement_method '\f and \w scans'
_diffrn_radiation_type MoK\a
_diffrn_radiation_wavelength 0.71073
_diffrn_reflns_av_R_equivalents 0.0298
_diffrn_reflns_av_unetI/netI 0.0186
_diffrn_reflns_Laue_measured_fraction_full 0.985
_diffrn_reflns_Laue_measured_fraction_max 0.989
_diffrn_reflns_limit_h_max 24
_diffrn_reflns_limit_h_min -24
_diffrn_reflns_limit_k_max 6
_diffrn_reflns_limit_k_min -6
_diffrn_reflns_limit_l_max 16
_diffrn_reflns_limit_l_min -16
_diffrn_reflns_number 16747
_diffrn_reflns_point_group_measured_fraction_full 0.985
_diffrn_reflns_point_group_measured_fraction_max 0.989
_diffrn_reflns_theta_full 25.242
_diffrn_reflns_theta_max 30.802
_diffrn_reflns_theta_min 2.471
_diffrn_standards_number 0
_exptl_absorpt_coefficient_mu 0.086
_exptl_absorpt_correction_T_max 0.7461
_exptl_absorpt_correction_T_min 0.6635
_exptl_absorpt_correction_type multi-scan
_exptl_absorpt_process_details
'SADABS-2016/2 (Bruker,2016/2) was used for absorption correction. wR2(int) was 0.0945 before and 0.0434 after correction. The Ratio of minimum to maximum transmission is 0.8893. The \l/2 correction factor is Not present.'
_exptl_crystal_colour colourless
_exptl_crystal_colour_primary colourless
_exptl_crystal_density_diffrn 1.217
_exptl_crystal_description Plate
_exptl_crystal_F_000 360
_exptl_crystal_recrystallization_method 'Re-crystallisation from solvent: Ethanol'
_exptl_crystal_size_max 0.758
_exptl_crystal_size_mid 0.612
_exptl_crystal_size_min 0.043
_refine_diff_density_max 0.401
_refine_diff_density_min -0.207
_refine_diff_density_rms 0.045
_refine_ls_extinction_method none
_refine_ls_goodness_of_fit_ref 0.945
_refine_ls_hydrogen_treatment refall
_refine_ls_matrix_type full
_refine_ls_number_parameters 161
_refine_ls_number_reflns 2820
_refine_ls_number_restraints 0
_refine_ls_restrained_S_all 0.945
_refine_ls_R_factor_all 0.0435
_refine_ls_R_factor_gt 0.0365
_refine_ls_shift/su_max 0.001
_refine_ls_shift/su_mean 0.000
_refine_ls_structure_factor_coef Fsqd
_refine_ls_weighting_details 'w=1/[\s^2^(Fo^2^)+(0.0700P)^2^+0.2200P] where P=(Fo^2^+2Fc^2^)/3'
_refine_ls_weighting_scheme calc
_refine_ls_wR_factor_gt 0.0982
_refine_ls_wR_factor_ref 0.1046
_reflns_Friedel_coverage 0.000
_reflns_number_gt 2449
_reflns_number_total 2820
_reflns_threshold_expression 'I > 2\s(I)'
_cod_data_source_file c8ce00198g1.cif
_cod_data_source_block ab50617a
_cod_depositor_comments
;
The following automatic conversions were performed:

'_chemical_melting_point' value '359.15-366.15' was changed to
'363(4)' - the average value was taken and precision was estimated.

Automatic conversion script
Id: cif_fix_values 4973 2017-02-22 13:04:09Z antanas 

 Adding full bibliography for 7230287--7230294.cif.
;
_cod_database_code 7230292
_shelxl_version_number 2014-3
_shelx_space_group_comment
;
The symmetry employed for this shelxl refinement is uniquely defined
by the following loop, which should always be used as a source of
symmetry information in preference to the above space-group names.
They are only intended as comments.
;
_shelx_estimated_absorpt_t_max 0.996
_shelx_estimated_absorpt_t_min 0.938
_olex2_refinement_description
;
;
_olex2_submission_special_instructions 'No special instructions were received'

loop_
_space_group_symop_operation_xyz
'x, y, z'
'-x, y+1/2, -z+1/2'
'-x, -y, -z'
'x, -y-1/2, z-1/2'

loop_
_atom_site_label
_atom_site_type_symbol
_atom_site_fract_x
_atom_site_fract_y
_atom_site_fract_z
_atom_site_U_iso_or_equiv
_atom_site_adp_type
_atom_site_occupancy
_atom_site_site_symmetry_order
_atom_site_calc_flag
O0AA O 0.43438(4) 0.34934(12) 0.29726(5) 0.01544(14) Uani 1 1 d
O1AA O 0.39960(4) 0.59281(15) 0.44270(5) 0.02010(15) Uani 1 1 d
N N 0.38691(4) 0.64552(15) 0.67895(6) 0.01279(14) Uani 1 1 d
HA H 0.4155(8) 0.509(3) 0.7225(11) 0.023(3) Uiso 1 1 d
HB H 0.3948(8) 0.631(3) 0.6003(13) 0.026(3) Uiso 1 1 d
HC H 0.4083(8) 0.807(3) 0.7125(11) 0.021(3) Uiso 1 1 d
C C 0.42142(5) 0.37487(17) 0.40037(7) 0.01437(16) Uani 1 1 d
H H 0.4290(8) 0.210(3) 0.4500(11) 0.024(3) Uiso 1 1 d
C0AA C 0.30111(5) 0.61689(17) 0.68593(7) 0.01381(15) Uani 1 1 d
H0AA H 0.3004(8) 0.626(3) 0.7696(12) 0.024(3) Uiso 1 1 d
H0AB H 0.2848(7) 0.428(3) 0.6565(10) 0.017(3) Uiso 1 1 d
C1AA C 0.24552(5) 0.83749(16) 0.61713(7) 0.01304(15) Uani 1 1 d
C2AA C 0.17923(5) 0.92556(18) 0.66010(7) 0.01497(16) Uani 1 1 d
H2AA H 0.1698(8) 0.849(3) 0.7349(12) 0.022(3) Uiso 1 1 d
C3AA C 0.12400(5) 1.12215(18) 0.59850(7) 0.01773(17) Uani 1 1 d
C4AA C 0.20187(6) 1.1467(2) 0.44835(8) 0.02154(19) Uani 1 1 d
H4AA H 0.2102(8) 1.227(3) 0.3749(13) 0.031(3) Uiso 1 1 d
C5AA C 0.25649(5) 0.94887(19) 0.51027(7) 0.01758(17) Uani 1 1 d
H5AA H 0.3040(9) 0.894(3) 0.4759(13) 0.030(3) Uiso 1 1 d
C6AA C 0.05352(6) 1.2182(2) 0.64658(9) 0.0261(2) Uani 1 1 d
H6AA H 0.0526(14) 1.125(5) 0.718(2) 0.086(7) Uiso 1 1 d
H6AB H 0.0021(11) 1.194(4) 0.5854(15) 0.052(5) Uiso 1 1 d
H6AC H 0.0584(13) 1.424(5) 0.6612(19) 0.075(6) Uiso 1 1 d
C7AA C 0.13646(5) 1.2326(2) 0.49218(8) 0.02066(18) Uani 1 1 d
H7AA H 0.0985(9) 1.374(3) 0.4482(13) 0.037(4) Uiso 1 1 d

loop_
_atom_site_aniso_label
_atom_site_aniso_U_11
_atom_site_aniso_U_22
_atom_site_aniso_U_33
_atom_site_aniso_U_23
_atom_site_aniso_U_13
_atom_site_aniso_U_12
O0AA 0.0174(3) 0.0162(3) 0.0132(3) -0.0027(2) 0.0048(2) -0.0009(2)
O1AA 0.0231(3) 0.0251(3) 0.0129(3) -0.0007(2) 0.0061(2) 0.0074(2)
N 0.0130(3) 0.0147(3) 0.0108(3) 0.0009(2) 0.0032(2) 0.0015(2)
C 0.0133(3) 0.0171(4) 0.0129(3) 0.0016(3) 0.0035(3) -0.0003(3)
C0AA 0.0124(3) 0.0164(4) 0.0131(3) 0.0021(3) 0.0038(2) 0.0001(3)
C1AA 0.0123(3) 0.0152(3) 0.0113(3) -0.0012(2) 0.0021(2) 0.0001(3)
C2AA 0.0124(3) 0.0183(4) 0.0146(3) -0.0024(3) 0.0041(3) -0.0013(3)
C3AA 0.0122(3) 0.0227(4) 0.0175(4) -0.0048(3) 0.0019(3) 0.0016(3)
C4AA 0.0232(4) 0.0276(5) 0.0141(3) 0.0050(3) 0.0049(3) 0.0095(3)
C5AA 0.0185(4) 0.0217(4) 0.0135(3) 0.0029(3) 0.0056(3) 0.0065(3)
C6AA 0.0148(4) 0.0363(5) 0.0277(4) -0.0051(4) 0.0064(3) 0.0054(3)
C7AA 0.0181(4) 0.0246(4) 0.0174(4) 0.0003(3) 0.0005(3) 0.0077(3)

loop_
_atom_type_symbol
_atom_type_description
_atom_type_scat_dispersion_real
_atom_type_scat_dispersion_imag
_atom_type_scat_source
C C 0.0033 0.0016 'International Tables Vol C Tables 4.2.6.8 and 6.1.1.4'
H H 0.0000 0.0000 'International Tables Vol C Tables 4.2.6.8 and 6.1.1.4'
N N 0.0061 0.0033 'International Tables Vol C Tables 4.2.6.8 and 6.1.1.4'
O O 0.0106 0.0060 'International Tables Vol C Tables 4.2.6.8 and 6.1.1.4'

loop_
_geom_angle_atom_site_label_1
_geom_angle_atom_site_label_2
_geom_angle_atom_site_label_3
_geom_angle
O1AA C O0AA 125.70(8)
N C0AA C1AA 113.81(6)
C2AA C1AA C0AA 118.68(7)
C5AA C1AA C0AA 122.19(7)
C5AA C1AA C2AA 119.09(7)
C3AA C2AA C1AA 121.49(7)
C2AA C3AA C6AA 120.98(8)
C7AA C3AA C2AA 118.49(7)
C7AA C3AA C6AA 120.52(8)
C7AA C4AA C5AA 120.43(8)
C1AA C5AA C4AA 119.87(7)
C4AA C7AA C3AA 120.63(8)

loop_
_geom_bond_atom_site_label_1
_geom_bond_atom_site_label_2
_geom_bond_distance
O0AA C 1.2662(10)
O1AA C 1.2484(10)
N C0AA 1.4849(10)
C0AA C1AA 1.5107(11)
C1AA C2AA 1.4003(10)
C1AA C5AA 1.3964(11)
C2AA C3AA 1.3981(12)
C3AA C6AA 1.5076(12)
C3AA C7AA 1.3981(12)
C4AA C5AA 1.3976(12)
C4AA C7AA 1.3895(12)
